data_7224118
loop_
_publ_author_name
'Wang, Wen'
'Xiao, Zhenyu'
'Lin, Huan'
'Wang, Rongming'
'Zhang, Liangliang'
'Sun, Daofeng'

_publ_section_title
;
 Synthesis, structure, and properties of a 3D porous Zn(II) MOF
 constructed from a terpyridine-based ligand
;
_journal_name_full 'RSC Adv.'
_journal_paper_doi 10.1039/C5RA27368D
_journal_year 2016
_chemical_formula_moiety 'C42 H22 N6 O10 Zn2'
_chemical_formula_sum 'C42 H22 N6 O10 Zn2'
_chemical_formula_weight 901.40
_chemical_name_systematic
;
 ? 
;
_space_group_crystal_system orthorhombic
_space_group_IT_number 56
_space_group_name_Hall '-P 2ab 2ac'
_space_group_name_H-M_alt 'P c c n'
_symmetry_space_group_name_Hall '-P 2ab 2ac'
_symmetry_space_group_name_H-M 'P c c n'
_atom_sites_solution_hydrogens geom
_atom_sites_solution_primary direct
_atom_sites_solution_secondary difmap
_audit_creation_date 2016-01-28
_audit_creation_method
;
Olex2 1.2
(compiled 2015.09.30 svn.r3233 for OlexSys, GUI svn.r5103)
;
_audit_update_record
;
2016-01-29 deposited with the CCDC.
2016-02-01 downloaded from the CCDC.
;
_cell_angle_alpha 90.00
_cell_angle_beta 90.00
_cell_angle_gamma 90.00
_cell_formula_units_Z 8
_cell_length_a 16.7284(3)
_cell_length_b 20.8912(5)
_cell_length_c 28.9741(6)
_cell_measurement_reflns_used 7109
_cell_measurement_temperature 298(2)
_cell_measurement_theta_max 69.3560
_cell_measurement_theta_min 4.0330
_cell_volume 10125.8(4)
_computing_molecular_graphics 'Olex2 (Dolomanov et al., 2009)'
_computing_publication_material 'Olex2 (Dolomanov et al., 2009)'
_computing_structure_refinement 'XL (Sheldrick, 2008)'
_computing_structure_solution 'SIR2004 (Burla et al., 2007)'
_diffrn_ambient_temperature 298
_diffrn_measured_fraction_theta_full 0.998
_diffrn_measured_fraction_theta_max 0.998
_diffrn_measurement_device_type Cu
_diffrn_radiation_monochromator graphite
_diffrn_radiation_type MoK\a
_diffrn_radiation_wavelength 0.71000
_diffrn_reflns_av_R_equivalents 0.0191
_diffrn_reflns_av_unetI/netI 0.0215
_diffrn_reflns_limit_h_max 19
_diffrn_reflns_limit_h_min -18
_diffrn_reflns_limit_k_max 24
_diffrn_reflns_limit_k_min -20
_diffrn_reflns_limit_l_max 34
_diffrn_reflns_limit_l_min -21
_diffrn_reflns_number 22385
_diffrn_reflns_theta_full 25.00
_diffrn_reflns_theta_max 25.00
_diffrn_reflns_theta_min 1.56
_diffrn_source 'fine-focus sealed tube'
_exptl_absorpt_coefficient_mu 1.000
_exptl_crystal_colour 'clear light colourless'
_exptl_crystal_colour_lustre clear
_exptl_crystal_colour_modifier light
_exptl_crystal_colour_primary colourless
_exptl_crystal_density_diffrn 1.183
_exptl_crystal_density_method 'not measured'
_exptl_crystal_description block
_exptl_crystal_F_000 3648
_exptl_crystal_size_max 0.05
_exptl_crystal_size_mid 0.05
_exptl_crystal_size_min 0.05
_platon_squeeze_details
;
;
_refine_diff_density_max 1.011
_refine_diff_density_min -0.633
_refine_diff_density_rms 0.095
_refine_ls_extinction_method none
_refine_ls_goodness_of_fit_ref 1.072
_refine_ls_hydrogen_treatment constr
_refine_ls_matrix_type full
_refine_ls_number_parameters 541
_refine_ls_number_reflns 8930
_refine_ls_number_restraints 5
_refine_ls_restrained_S_all 1.076
_refine_ls_R_factor_all 0.0911
_refine_ls_R_factor_gt 0.0752
_refine_ls_shift/su_max 0.001
_refine_ls_shift/su_mean 0.000
_refine_ls_structure_factor_coef Fsqd
_refine_ls_weighting_details 'calc w=1/[\s^2^(Fo^2^)+(0.1432P)^2^+11.9761P] where P=(Fo^2^+2Fc^2^)/3'
_refine_ls_weighting_scheme calc
_refine_ls_wR_factor_gt 0.2317
_refine_ls_wR_factor_ref 0.2486
_reflns_number_gt 6438
_reflns_number_total 8930
_reflns_threshold_expression >2sigma(I)
_cod_data_source_file c5ra27368d2.cif
_cod_data_source_block p
_cod_original_cell_volume 10125.7(4)
_cod_database_code 7224118
_olex2_refinement_description
;
1. Fixed Uiso
 At 1.2 times of:
  All C(H) groups
2. Restrained distances
 C40-O6
 1.25 with sigma of 0.01
 C40-O5
 1.25 with sigma of 0.01
 C40-O6
 1.25 with sigma of 0.01
 C40-O5
 1.25 with sigma of 0.01
 C1-O2
 1.25 with sigma of 0.01
3. Rigid bond restraints
 Zn1, O5
 with sigma for 1-2 distances of 0.0001 and sigma for 1-3 distances of 0.0001
4.a Aromatic/amide H refined with riding coordinates:
 C21(H21), C38(H38), C6(H6), C26(H26), C32(H32), C29(H29), C41(H41), C24(H24),
 C27(H27), C3(H3), C17(H17), C14(H14), C34(H34), C42(H42), C8(H8), C5(H5),
 C35(H35), C33(H33), C20(H20), C11(H11), C13(H13), C12(H12)
;
_olex2_submission_special_instructions 'No special instructions were received'

loop_
_space_group_symop_id
_space_group_symop_operation_xyz
1 'x, y, z'
2 '-x+1/2, -y+1/2, z'
3 'x+1/2, -y, -z+1/2'
4 '-x, y+1/2, -z+1/2'
5 '-x, -y, -z'
6 'x-1/2, y-1/2, -z'
7 '-x-1/2, y, z-1/2'
8 'x, -y-1/2, z-1/2'

loop_
_atom_site_label
_atom_site_type_symbol
_atom_site_fract_x
_atom_site_fract_y
_atom_site_fract_z
_atom_site_U_iso_or_equiv
_atom_site_adp_type
_atom_site_occupancy
_atom_site_calc_flag
_atom_site_refinement_flags_posn
_atom_site_refinement_flags_adp
Zn2 Zn 0.64422(3) 0.59717(3) 0.59374(2) 0.0540(2) Uani 1 d . .
Zn1 Zn 0.14616(3) 0.44098(3) 0.59687(2) 0.0581(2) Uani 1 d . U
O3 O -0.24532(18) 0.56935(17) 0.58084(13) 0.0595(9) Uani 1 d . .
O8 O 0.6331(3) 0.4715(2) 0.82574(15) 0.0892(14) Uani 1 d . .
O1 O 0.54990(19) 0.5459(2) 0.58060(14) 0.0683(10) Uani 1 d . .
N3 N 0.0195(2) 0.4610(2) 0.59690(15) 0.0570(10) Uani 1 d . .
O4 O -0.2780(2) 0.4674(2) 0.59578(19) 0.0869(15) Uani 1 d . .
O2 O 0.5052(2) 0.5789(3) 0.51287(15) 0.0933(15) Uani 1 d D .
O7 O 0.6529(2) 0.57391(19) 0.83662(13) 0.0639(9) Uani 1 d . .
C21 C -0.0371(3) 0.4288(3) 0.6212(2) 0.0685(15) Uani 1 d . .
H21 H -0.0212 0.3950 0.6400 0.082 Uiso 1 calc R .
N5 N 0.6456(2) 0.68180(19) 0.63167(14) 0.0486(9) Uani 1 d . .
N4 N 0.6463(2) 0.6728(2) 0.54211(14) 0.0543(10) Uani 1 d . .
C16 C -0.0051(3) 0.5107(2) 0.57096(18) 0.0532(11) Uani 1 d . .
C4 C 0.2754(3) 0.5198(3) 0.55483(17) 0.0548(12) Uani 1 d . .
C23 C 0.6369(3) 0.5402(3) 0.7600(2) 0.0641(13) Uani 1 d . .
O10 O 0.6533(3) 0.9105(2) 0.68735(17) 0.0915(14) Uani 1 d . .
C36 C 0.6491(2) 0.7382(2) 0.60936(18) 0.0511(11) Uani 1 d . .
C38 C 0.6511(3) 0.7857(3) 0.5300(2) 0.0598(13) Uani 1 d . .
H38 H 0.6530 0.8267 0.5426 0.072 Uiso 1 calc R .
C19 C -0.2296(3) 0.5107(3) 0.5894(2) 0.0663(15) Uani 1 d . .
N2 N 0.1340(2) 0.52317(19) 0.55753(14) 0.0478(9) Uani 1 d . .
C18 C -0.1411(3) 0.4941(3) 0.5920(2) 0.0655(15) Uani 1 d . .
O9 O 0.0382(3) 0.6884(2) 0.44861(16) 0.0906(14) Uani 1 d . .
N6 N 0.6344(3) 0.5668(2) 0.66708(15) 0.0582(10) Uani 1 d . .
C6 C 0.3360(3) 0.4466(3) 0.60198(18) 0.0591(13) Uani 1 d . .
H6 H 0.3322 0.4111 0.6213 0.071 Uiso 1 calc R .
C26 C 0.6259(4) 0.4922(3) 0.7284(2) 0.0757(16) Uani 1 d . .
H26 H 0.6195 0.4500 0.7380 0.091 Uiso 1 calc R .
C7 C 0.1989(3) 0.5473(3) 0.53786(17) 0.0523(11) Uani 1 d . .
C32 C 0.6485(5) 0.8612(4) 0.7545(2) 0.097(2) Uani 1 d . .
H32 H 0.6467 0.8295 0.7770 0.117 Uiso 1 calc R .
C29 C 0.6459(3) 0.7354(2) 0.70352(18) 0.0568(12) Uani 1 d . .
H29 H 0.6442 0.7333 0.7356 0.068 Uiso 1 calc R .
C41 C 0.6490(3) 0.7169(4) 0.46594(19) 0.0742(18) Uani 1 d . .
H41 H 0.6488 0.7103 0.4342 0.089 Uiso 1 calc R .
C25 C 0.6406(3) 0.6140(3) 0.69774(18) 0.0541(11) Uani 1 d . .
C24 C 0.6436(3) 0.6025(2) 0.74489(18) 0.0574(12) Uani 1 d . .
H24 H 0.6499 0.6360 0.7657 0.069 Uiso 1 calc R .
C27 C 0.6245(4) 0.5074(3) 0.6819(2) 0.0709(15) Uani 1 d . .
H27 H 0.6165 0.4749 0.6605 0.085 Uiso 1 calc R .
C3 C 0.3483(3) 0.5449(3) 0.54207(19) 0.0623(14) Uani 1 d . .
H3 H 0.3511 0.5775 0.5203 0.075 Uiso 1 calc R .
C15 C 0.0610(2) 0.5445(2) 0.54641(17) 0.0518(11) Uani 1 d . .
C37 C 0.6490(3) 0.7335(2) 0.55885(18) 0.0528(11) Uani 1 d . .
C17 C -0.0846(3) 0.5296(2) 0.5677(2) 0.0570(12) Uani 1 d . .
H17 H -0.0996 0.5648 0.5500 0.068 Uiso 1 calc R .
C14 C 0.0510(3) 0.5923(2) 0.51547(17) 0.0538(11) Uani 1 d . .
H14 H 0.0003 0.6081 0.5089 0.065 Uiso 1 calc R .
C28 C 0.6449(3) 0.6800(2) 0.67791(17) 0.0503(11) Uani 1 d . .
C30 C 0.6494(3) 0.7946(3) 0.68155(19) 0.0566(12) Uani 1 d . .
C2 C 0.4177(3) 0.5209(3) 0.5621(2) 0.0650(14) Uani 1 d . .
C1 C 0.4973(3) 0.5520(3) 0.5502(2) 0.0681(15) Uani 1 d D .
C34 C 0.6500(6) 0.9565(4) 0.7210(3) 0.109(3) Uani 1 d . .
H34 H 0.6480 1.0003 0.7154 0.131 Uiso 1 calc R .
C22 C 0.6412(3) 0.5263(3) 0.8115(2) 0.0649(14) Uani 1 d . .
C42 C 0.6479(3) 0.6641(3) 0.49571(19) 0.0688(15) Uani 1 d . .
H42 H 0.6483 0.6228 0.4836 0.083 Uiso 1 calc R .
C8 C 0.1928(3) 0.5932(3) 0.50548(19) 0.0626(13) Uani 1 d . .
H8 H 0.2385 0.6087 0.4910 0.075 Uiso 1 calc R .
C5 C 0.4107(3) 0.4719(3) 0.59295(19) 0.0643(14) Uani 1 d . .
H5 H 0.4557 0.4557 0.6077 0.077 Uiso 1 calc R .
C31 C 0.6503(4) 0.8526(3) 0.7085(2) 0.0701(15) Uani 1 d . .
C35 C 0.6510(3) 0.7959(2) 0.63332(18) 0.0556(12) Uani 1 d . .
H35 H 0.6534 0.8347 0.6175 0.067 Uiso 1 calc R .
C33 C 0.6499(6) 0.9306(5) 0.7622(3) 0.123(3) Uani 1 d . .
H33 H 0.6506 0.9517 0.7905 0.148 Uiso 1 calc R .
C20 C -0.1160(3) 0.4440(3) 0.6192(3) 0.0749(17) Uani 1 d . .
H20 H -0.1530 0.4206 0.6362 0.090 Uiso 1 calc R .
C39 C 0.6505(3) 0.7781(3) 0.4831(2) 0.0673(15) Uani 1 d . .
C11 C 0.1665(4) 0.6944(3) 0.4311(2) 0.0801(18) Uani 1 d . .
H11 H 0.2213 0.6873 0.4311 0.096 Uiso 1 calc R .
C9 C 0.1183(3) 0.6175(3) 0.49355(18) 0.0608(12) Uani 1 d . .
C10 C 0.1141(3) 0.6664(3) 0.4588(2) 0.0722(15) Uani 1 d . .
C13 C 0.0480(5) 0.7299(4) 0.4139(3) 0.105(3) Uani 1 d . .
H13 H 0.0062 0.7516 0.3997 0.126 Uiso 1 calc R .
N1 N 0.2684(2) 0.4714(2) 0.58382(14) 0.0535(10) Uani 1 d . .
C12 C 0.1258(4) 0.7365(4) 0.4017(3) 0.097(2) Uani 1 d . .
H12 H 0.1473 0.7630 0.3790 0.117 Uiso 1 calc R .
C40 C 0.6482(4) 0.8375(5) 0.4535(2) 0.104(3) Uani 1 d D .
O5 O 0.6540(4) 0.8339(4) 0.41197(19) 0.137(3) Uani 1 d D U
O6 O 0.6407(3) 0.8898(4) 0.4708(3) 0.127(3) Uani 1 d D .

loop_
_atom_site_aniso_label
_atom_site_aniso_U_11
_atom_site_aniso_U_22
_atom_site_aniso_U_33
_atom_site_aniso_U_23
_atom_site_aniso_U_13
_atom_site_aniso_U_12
Zn2 0.0333(3) 0.0661(4) 0.0625(4) 0.0019(3) 0.0043(2) -0.0021(2)
Zn1 0.0381(4) 0.0699(4) 0.0662(4) -0.0061(3) 0.0058(2) -0.0013(2)
O3 0.0257(14) 0.067(2) 0.086(2) -0.0055(18) 0.0096(15) -0.0016(14)
O8 0.138(4) 0.062(2) 0.068(2) 0.018(2) -0.009(3) 0.000(2)
O1 0.0312(17) 0.090(3) 0.084(2) 0.017(2) -0.0136(17) -0.0154(17)
N3 0.0316(19) 0.058(2) 0.081(3) -0.004(2) 0.0123(18) 0.0002(17)
O4 0.0283(18) 0.075(3) 0.158(5) -0.012(3) 0.019(2) -0.0054(17)
O2 0.042(2) 0.152(4) 0.086(3) 0.028(3) -0.005(2) -0.027(2)
O7 0.065(2) 0.066(2) 0.061(2) 0.0044(19) -0.0135(17) -0.0011(18)
C21 0.039(3) 0.065(3) 0.101(4) 0.004(3) 0.023(3) 0.001(2)
N5 0.0349(18) 0.056(2) 0.055(2) 0.0063(18) 0.0052(16) 0.0022(16)
N4 0.040(2) 0.068(3) 0.054(2) 0.007(2) 0.0066(17) -0.0033(17)
C16 0.030(2) 0.060(3) 0.069(3) -0.018(2) 0.009(2) -0.0050(19)
C4 0.027(2) 0.078(3) 0.059(3) -0.007(3) -0.0020(19) -0.003(2)
C23 0.072(4) 0.062(3) 0.058(3) 0.007(3) -0.004(3) 0.001(3)
O10 0.127(4) 0.063(2) 0.085(3) -0.002(2) 0.002(3) -0.001(2)
C36 0.032(2) 0.060(3) 0.061(3) 0.012(2) 0.0068(19) 0.0064(19)
C38 0.038(2) 0.067(3) 0.074(3) 0.021(3) 0.001(2) 0.000(2)
C19 0.027(2) 0.073(4) 0.099(4) -0.020(3) 0.017(2) -0.006(2)
N2 0.0260(17) 0.057(2) 0.060(2) -0.0115(18) 0.0063(15) -0.0023(15)
C18 0.031(2) 0.064(3) 0.102(4) -0.013(3) 0.017(2) -0.004(2)
O9 0.060(2) 0.114(3) 0.097(3) 0.035(3) 0.003(2) 0.005(2)
N6 0.067(3) 0.055(2) 0.052(2) 0.0006(19) -0.0005(19) -0.003(2)
C6 0.041(3) 0.078(3) 0.059(3) 0.003(3) -0.001(2) -0.005(2)
C26 0.102(5) 0.058(3) 0.067(3) 0.006(3) 0.000(3) -0.002(3)
C7 0.029(2) 0.073(3) 0.055(3) -0.003(2) 0.0006(19) -0.008(2)
C32 0.142(7) 0.084(4) 0.066(4) 0.009(4) 0.015(4) -0.022(4)
C29 0.057(3) 0.056(3) 0.057(3) 0.003(2) 0.005(2) -0.005(2)
C41 0.056(3) 0.120(6) 0.047(3) 0.021(3) 0.001(2) -0.013(3)
C25 0.050(3) 0.058(3) 0.054(3) 0.004(2) 0.003(2) 0.000(2)
C24 0.062(3) 0.056(3) 0.055(3) 0.004(2) 0.001(2) -0.005(2)
C27 0.096(4) 0.053(3) 0.064(3) 0.003(3) -0.001(3) -0.002(3)
C3 0.030(2) 0.090(4) 0.066(3) 0.010(3) 0.000(2) -0.009(2)
C15 0.026(2) 0.071(3) 0.058(3) -0.017(2) 0.0069(18) -0.007(2)
C37 0.036(2) 0.064(3) 0.058(3) 0.013(2) 0.0042(19) 0.004(2)
C17 0.027(2) 0.055(3) 0.089(4) -0.007(3) 0.007(2) -0.0012(18)
C14 0.033(2) 0.070(3) 0.058(3) -0.003(2) -0.0007(19) -0.002(2)
C28 0.041(2) 0.057(3) 0.053(3) 0.004(2) -0.0007(19) -0.0027(19)
C30 0.050(3) 0.059(3) 0.061(3) 0.001(2) 0.006(2) 0.001(2)
C2 0.028(2) 0.093(4) 0.074(3) 0.004(3) -0.001(2) -0.006(2)
C1 0.034(2) 0.094(4) 0.076(4) 0.012(3) -0.001(2) -0.008(2)
C34 0.156(8) 0.059(4) 0.112(6) -0.022(4) -0.009(5) 0.003(4)
C22 0.070(4) 0.065(3) 0.060(3) 0.012(3) 0.001(3) 0.004(3)
C42 0.049(3) 0.100(4) 0.057(3) 0.007(3) 0.003(2) -0.006(3)
C8 0.032(2) 0.088(4) 0.068(3) -0.006(3) 0.004(2) -0.010(2)
C5 0.032(2) 0.093(4) 0.068(3) 0.004(3) -0.002(2) -0.002(2)
C31 0.081(4) 0.052(3) 0.078(4) 0.004(3) 0.008(3) -0.004(3)
C35 0.047(3) 0.055(3) 0.065(3) 0.011(2) 0.006(2) 0.001(2)
C33 0.182(11) 0.099(6) 0.089(5) -0.004(5) 0.019(6) 0.008(6)
C20 0.044(3) 0.056(3) 0.125(5) -0.002(3) 0.027(3) -0.006(2)
C39 0.045(3) 0.093(4) 0.064(3) 0.023(3) 0.000(2) 0.000(3)
C11 0.052(3) 0.090(4) 0.098(5) 0.023(4) -0.001(3) -0.007(3)
C9 0.046(3) 0.079(3) 0.057(3) -0.003(3) 0.002(2) -0.006(2)
C10 0.043(3) 0.094(4) 0.080(4) 0.009(3) 0.002(3) -0.004(3)
C13 0.072(4) 0.135(7) 0.108(5) 0.045(5) -0.002(4) -0.005(4)
N1 0.0297(19) 0.077(3) 0.054(2) -0.006(2) 0.0025(16) -0.0114(18)
C12 0.064(4) 0.119(6) 0.110(6) 0.037(5) 0.001(4) -0.004(4)
C40 0.041(3) 0.172(9) 0.100(6) 0.076(6) -0.014(3) -0.009(5)
O5 0.116(5) 0.202(8) 0.092(4) 0.054(5) 0.016(3) 0.021(4)
O6 0.044(2) 0.142(5) 0.195(7) 0.113(6) -0.007(3) -0.004(3)

loop_
_atom_type_symbol
_atom_type_description
_atom_type_scat_dispersion_real
_atom_type_scat_dispersion_imag
_atom_type_scat_source
C C 0.0033 0.0016 'International Tables Vol C Tables 4.2.6.8 and 6.1.1.4'
H H 0.0000 0.0000 'International Tables Vol C Tables 4.2.6.8 and 6.1.1.4'
N N 0.0061 0.0033 'International Tables Vol C Tables 4.2.6.8 and 6.1.1.4'
O O 0.0106 0.0060 'International Tables Vol C Tables 4.2.6.8 and 6.1.1.4'
Zn Zn 0.2839 1.4301 'International Tables Vol C Tables 4.2.6.8 and 6.1.1.4'

loop_
_geom_angle_atom_site_label_1
_geom_angle_atom_site_label_2
_geom_angle_atom_site_label_3
_geom_angle
_geom_angle_site_symmetry_1
_geom_angle_site_symmetry_3
O3 Zn2 N5 109.88(14) 1_655 .
O3 Zn2 N4 93.93(15) 1_655 .
O3 Zn2 N6 99.57(16) 1_655 .
O1 Zn2 O3 124.10(17) . 1_655
O1 Zn2 N5 125.44(16) . .
O1 Zn2 N4 106.16(16) . .
O1 Zn2 N6 88.26(17) . .
N5 Zn2 N4 75.30(16) . .
N5 Zn2 N6 74.87(16) . .
N4 Zn2 N6 149.93(17) . .
N3 Zn1 N1 150.00(18) . .
N3 Zn1 O5 104.5(2) . 6_556
N3 Zn1 O6 93.03(17) . 6_556
O7 Zn1 N3 94.96(16) 3_466 .
O7 Zn1 N2 132.84(16) 3_466 .
O7 Zn1 N1 99.44(16) 3_466 .
O7 Zn1 O5 87.17(19) 3_466 6_556
O7 Zn1 O6 142.3(3) 3_466 6_556
N2 Zn1 N3 75.11(15) . .
N2 Zn1 N1 75.79(15) . .
N2 Zn1 O5 139.97(18) . 6_556
N2 Zn1 O6 84.8(3) . 6_556
N1 Zn1 O5 102.4(2) . 6_556
N1 Zn1 O6 91.47(17) . 6_556
O6 Zn1 O5 55.2(3) 6_556 6_556
C19 O3 Zn2 116.0(3) . 1_455
C1 O1 Zn2 130.7(4) . .
C21 N3 Zn1 126.0(4) . .
C16 N3 Zn1 116.7(3) . .
C16 N3 C21 117.3(4) . .
C22 O7 Zn1 116.0(4) . 3_566
N3 C21 H21 118.7 . .
N3 C21 C20 122.6(6) . .
C20 C21 H21 118.7 . .
C36 N5 Zn2 119.4(3) . .
C28 N5 Zn2 120.3(3) . .
C28 N5 C36 120.3(4) . .
C37 N4 Zn2 115.6(3) . .
C42 N4 Zn2 125.7(4) . .
C42 N4 C37 118.6(5) . .
N3 C16 C15 113.9(4) . .
N3 C16 C17 123.3(4) . .
C17 C16 C15 122.8(5) . .
C3 C4 C7 121.7(5) . .
N1 C4 C7 115.6(4) . .
N1 C4 C3 122.7(5) . .
C26 C23 C24 119.3(6) . .
C26 C23 C22 121.5(5) . .
C24 C23 C22 119.2(5) . .
C31 O10 C34 107.6(6) . .
N5 C36 C37 114.9(5) . .
N5 C36 C35 121.4(5) . .
C35 C36 C37 123.8(5) . .
C37 C38 H38 119.6 . .
C39 C38 H38 119.6 . .
C39 C38 C37 120.8(6) . .
O3 C19 C18 115.3(4) . .
O4 C19 O3 126.9(5) . .
O4 C19 C18 117.8(5) . .
C7 N2 Zn1 118.1(3) . .
C7 N2 C15 121.1(4) . .
C15 N2 Zn1 119.9(3) . .
C17 C18 C19 120.9(5) . .
C20 C18 C19 119.8(5) . .
C20 C18 C17 119.3(5) . .
C13 O9 C10 105.3(5) . .
C25 N6 Zn2 114.9(3) . .
C27 N6 Zn2 126.0(4) . .
C27 N6 C25 119.2(5) . .
C5 C6 H6 118.8 . .
N1 C6 H6 118.8 . .
N1 C6 C5 122.4(5) . .
C23 C26 H26 120.5 . .
C23 C26 C27 119.0(6) . .
C27 C26 H26 120.5 . .
N2 C7 C4 114.5(4) . .
N2 C7 C8 120.5(4) . .
C8 C7 C4 124.9(4) . .
C31 C32 H32 126.8 . .
C31 C32 C33 106.5(7) . .
C33 C32 H32 126.8 . .
C28 C29 H29 119.9 . .
C28 C29 C30 120.1(5) . .
C30 C29 H29 119.9 . .
C42 C41 H41 119.6 . .
C39 C41 H41 119.6 . .
C39 C41 C42 120.8(6) . .
N6 C25 C24 122.2(5) . .
N6 C25 C28 115.5(4) . .
C24 C25 C28 122.3(5) . .
C23 C24 C25 118.2(5) . .
C23 C24 H24 120.9 . .
C25 C24 H24 120.9 . .
N6 C27 C26 122.0(6) . .
N6 C27 H27 119.0 . .
C26 C27 H27 119.0 . .
C4 C3 H3 120.3 . .
C4 C3 C2 119.3(5) . .
C2 C3 H3 120.3 . .
N2 C15 C16 113.7(5) . .
N2 C15 C14 121.2(4) . .
C14 C15 C16 125.0(4) . .
N4 C37 C36 114.8(4) . .
N4 C37 C38 121.7(5) . .
C38 C37 C36 123.6(5) . .
C16 C17 H17 121.2 . .
C18 C17 C16 117.6(5) . .
C18 C17 H17 121.2 . .
C15 C14 H14 120.6 . .
C15 C14 C9 118.8(5) . .
C9 C14 H14 120.6 . .
N5 C28 C29 121.1(5) . .
N5 C28 C25 114.2(4) . .
C29 C28 C25 124.7(4) . .
C29 C30 C31 120.0(5) . .
C29 C30 C35 118.3(5) . .
C35 C30 C31 121.7(5) . .
C3 C2 C1 118.8(5) . .
C5 C2 C3 118.1(5) . .
C5 C2 C1 123.0(5) . .
O1 C1 C2 114.3(5) . .
O2 C1 O1 126.3(5) . .
O2 C1 C2 119.4(5) . .
O10 C34 H34 124.5 . .
C33 C34 O10 111.0(7) . .
C33 C34 H34 124.5 . .
O8 C22 O7 124.6(5) . .
O8 C22 C23 120.1(6) . .
O7 C22 C23 115.3(5) . .
N4 C42 C41 120.3(6) . .
N4 C42 H42 119.8 . .
C41 C42 H42 119.8 . .
C7 C8 H8 119.9 . .
C7 C8 C9 120.2(5) . .
C9 C8 H8 119.9 . .
C6 C5 H5 120.3 . .
C2 C5 C6 119.3(5) . .
C2 C5 H5 120.3 . .
O10 C31 C30 120.3(5) . .
C32 C31 O10 109.2(6) . .
C32 C31 C30 130.5(6) . .
C36 C35 C30 118.8(5) . .
C36 C35 H35 120.6 . .
C30 C35 H35 120.6 . .
C32 C33 H33 127.2 . .
C34 C33 C32 105.6(8) . .
C34 C33 H33 127.2 . .
C21 C20 C18 119.9(5) . .
C21 C20 H20 120.1 . .
C18 C20 H20 120.1 . .
C38 C39 C41 117.8(6) . .
C38 C39 C40 118.0(7) . .
C41 C39 C40 124.1(6) . .
C10 C11 H11 125.5 . .
C10 C11 C12 109.0(6) . .
C12 C11 H11 125.5 . .
C14 C9 C10 123.2(5) . .
C8 C9 C14 118.2(5) . .
C8 C9 C10 118.6(5) . .
O9 C10 C9 115.6(5) . .
C11 C10 O9 109.3(6) . .
C11 C10 C9 135.0(6) . .
O9 C13 H13 123.8 . .
O9 C13 C12 112.4(7) . .
C12 C13 H13 123.8 . .
C4 N1 Zn1 114.7(3) . .
C4 N1 C6 117.9(4) . .
C6 N1 Zn1 127.4(4) . .
C11 C12 H12 128.0 . .
C13 C12 C11 104.0(7) . .
C13 C12 H12 128.0 . .
O5 C40 C39 120.8(9) . .
O5 C40 O6 118.5(10) . .
O6 C40 C39 120.7(6) . .
C40 O5 Zn1 92.6(7) . 6_666
C40 O6 Zn1 93.7(6) . 6_666

loop_
_geom_bond_atom_site_label_1
_geom_bond_atom_site_label_2
_geom_bond_distance
_geom_bond_site_symmetry_2
Zn2 O3 1.973(3) 1_655
Zn2 O1 1.945(3) .
Zn2 N5 2.082(4) .
Zn2 N4 2.176(4) .
Zn2 N6 2.224(4) .
Zn1 N3 2.159(4) .
Zn1 O7 1.955(4) 3_466
Zn1 N2 2.071(4) .
Zn1 N1 2.175(4) .
Zn1 O5 2.256(9) 6_556
Zn1 O6 2.235(6) 6_556
O3 Zn2 1.973(3) 1_455
O3 C19 1.277(7) .
O8 C22 1.225(7) .
O1 C1 1.251(6) .
N3 C21 1.358(6) .
N3 C16 1.346(7) .
O4 C19 1.228(6) .
O2 C1 1.227(6) .
O7 Zn1 1.955(4) 3_566
O7 C22 1.247(7) .
C21 H21 0.9300 .
C21 C20 1.360(8) .
N5 C36 1.345(6) .
N5 C28 1.341(6) .
N4 C37 1.358(7) .
N4 C42 1.357(7) .
C16 C15 1.492(6) .
C16 C17 1.392(6) .
C4 C7 1.485(6) .
C4 C3 1.379(6) .
C4 N1 1.320(7) .
C23 C26 1.371(8) .
C23 C24 1.378(8) .
C23 C22 1.522(8) .
O10 C34 1.371(9) .
O10 C31 1.357(7) .
C36 C37 1.467(7) .
C36 C35 1.392(8) .
C38 H38 0.9300 .
C38 C37 1.375(7) .
C38 C39 1.370(9) .
C19 C18 1.524(7) .
N2 C7 1.327(6) .
N2 C15 1.339(6) .
C18 C17 1.391(7) .
C18 C20 1.375(9) .
O9 C10 1.383(7) .
O9 C13 1.337(8) .
N6 C25 1.331(7) .
N6 C27 1.323(7) .
C6 H6 0.9300 .
C6 C5 1.381(7) .
C6 N1 1.351(7) .
C26 H26 0.9300 .
C26 C27 1.384(8) .
C7 C8 1.345(8) .
C32 H32 0.9300 .
C32 C31 1.346(9) .
C32 C33 1.466(12) .
C29 H29 0.9300 .
C29 C28 1.374(7) .
C29 C30 1.393(7) .
C41 H41 0.9300 .
C41 C42 1.400(9) .
C41 C39 1.373(10) .
C25 C24 1.388(7) .
C25 C28 1.497(7) .
C24 H24 0.9300 .
C27 H27 0.9300 .
C3 H3 0.9300 .
C3 C2 1.392(7) .
C15 C14 1.352(7) .
C17 H17 0.9300 .
C14 H14 0.9300 .
C14 C9 1.395(7) .
C30 C31 1.440(8) .
C30 C35 1.398(7) .
C2 C1 1.521(7) .
C2 C5 1.364(8) .
C34 H34 0.9300 .
C34 C33 1.311(12) .
C42 H42 0.9300 .
C8 H8 0.9300 .
C8 C9 1.389(7) .
C5 H5 0.9300 .
C35 H35 0.9300 .
C33 H33 0.9300 .
C20 H20 0.9300 .
C39 C40 1.507(10) .
C11 H11 0.9300 .
C11 C10 1.325(8) .
C11 C12 1.401(10) .
C9 C10 1.435(8) .
C13 H13 0.9300 .
C13 C12 1.356(10) .
C12 H12 0.9300 .
C40 O5 1.209(6) .
C40 O6 1.210(6) .
O5 Zn1 2.256(9) 6_666
O6 Zn1 2.235(6) 6_666

loop_
_geom_torsion_atom_site_label_1
_geom_torsion_atom_site_label_2
_geom_torsion_atom_site_label_3
_geom_torsion_atom_site_label_4
_geom_torsion
_geom_torsion_site_symmetry_1
_geom_torsion_site_symmetry_4
Zn2 O3 C19 O4 15.8(8) 1_455 .
Zn2 O3 C19 C18 -164.0(4) 1_455 .
Zn2 O1 C1 O2 25.0(10) . .
Zn2 O1 C1 C2 -156.2(4) . .
Zn2 N5 C36 C37 2.0(5) . .
Zn2 N5 C36 C35 -179.3(3) . .
Zn2 N5 C28 C29 179.9(3) . .
Zn2 N5 C28 C25 -1.8(5) . .
Zn2 N4 C37 C36 -0.7(5) . .
Zn2 N4 C37 C38 179.5(3) . .
Zn2 N4 C42 C41 179.9(4) . .
Zn2 N6 C25 C24 -173.6(4) . .
Zn2 N6 C25 C28 5.9(5) . .
Zn2 N6 C27 C26 174.3(5) . .
Zn1 N3 C21 C20 -179.6(5) . .
Zn1 N3 C16 C15 -0.5(5) . .
Zn1 N3 C16 C17 -179.6(4) . .
Zn1 O7 C22 O8 -6.5(8) 3_566 .
Zn1 O7 C22 C23 173.1(4) 3_566 .
Zn1 N2 C7 C4 -12.5(5) . .
Zn1 N2 C7 C8 167.9(4) . .
Zn1 N2 C15 C16 9.4(5) . .
Zn1 N2 C15 C14 -170.3(4) . .
O3 Zn2 O1 C1 -107.5(5) 1_655 .
O3 Zn2 N5 C36 87.1(3) 1_655 .
O3 Zn2 N5 C28 -91.2(3) 1_655 .
O3 Zn2 N4 C37 -108.3(3) 1_655 .
O3 Zn2 N4 C42 69.3(4) 1_655 .
O3 Zn2 N6 C25 103.0(4) 1_655 .
O3 Zn2 N6 C27 -75.8(5) 1_655 .
O3 C19 C18 C17 -27.2(8) . .
O3 C19 C18 C20 151.8(6) . .
O1 Zn2 N5 C36 -101.3(3) . .
O1 Zn2 N5 C28 80.3(4) . .
O1 Zn2 N4 C37 124.5(3) . .
O1 Zn2 N4 C42 -57.9(4) . .
O1 Zn2 N6 C25 -132.7(4) . .
O1 Zn2 N6 C27 48.5(5) . .
N3 Zn1 N2 C7 -176.8(4) . .
N3 Zn1 N2 C15 -7.5(3) . .
N3 Zn1 N1 C4 -21.3(5) . .
N3 Zn1 N1 C6 158.5(4) . .
N3 C21 C20 C18 -0.5(10) . .
N3 C16 C15 N2 -5.5(6) . .
N3 C16 C15 C14 174.3(5) . .
N3 C16 C17 C18 -1.3(8) . .
O4 C19 C18 C17 153.0(6) . .
O4 C19 C18 C20 -28.0(9) . .
O7 Zn1 N3 C21 -41.8(5) 3_466 .
O7 Zn1 N3 C16 137.1(4) 3_466 .
O7 Zn1 N2 C7 100.4(4) 3_466 .
O7 Zn1 N2 C15 -90.3(4) 3_466 .
O7 Zn1 N1 C4 -138.9(4) 3_466 .
O7 Zn1 N1 C6 40.9(5) 3_466 .
C21 N3 C16 C15 178.4(5) . .
C21 N3 C16 C17 -0.7(7) . .
N5 Zn2 O1 C1 82.1(6) . .
N5 Zn2 N4 C37 1.3(3) . .
N5 Zn2 N4 C42 178.9(4) . .
N5 Zn2 N6 C25 -5.2(3) . .
N5 Zn2 N6 C27 176.1(5) . .
N5 C36 C37 N4 -0.8(5) . .
N5 C36 C37 C38 179.0(4) . .
N5 C36 C35 C30 0.1(7) . .
N4 Zn2 O1 C1 -1.1(6) . .
N4 Zn2 N5 C36 -1.8(3) . .
N4 Zn2 N5 C28 179.9(3) . .
N4 Zn2 N6 C25 -12.5(6) . .
N4 Zn2 N6 C27 168.7(4) . .
C16 N3 C21 C20 1.6(9) . .
C16 C15 C14 C9 -177.0(5) . .
C4 C7 C8 C9 -177.2(5) . .
C4 C3 C2 C1 -175.9(5) . .
C4 C3 C2 C5 1.7(9) . .
C23 C26 C27 N6 0.8(10) . .
O10 C34 C33 C32 -3.4(11) . .
C36 N5 C28 C29 1.5(6) . .
C36 N5 C28 C25 179.9(4) . .
C38 C39 C40 O5 174.0(6) . .
C38 C39 C40 O6 -5.7(9) . .
C19 C18 C17 C16 -178.5(5) . .
C19 C18 C20 C21 179.4(6) . .
N2 Zn1 N3 C21 -174.9(5) . .
N2 Zn1 N3 C16 4.0(3) . .
N2 Zn1 N1 C4 -6.9(3) . .
N2 Zn1 N1 C6 172.9(5) . .
N2 C7 C8 C9 2.4(8) . .
N2 C15 C14 C9 2.7(7) . .
O9 C13 C12 C11 1.2(11) . .
N6 Zn2 O1 C1 152.1(6) . .
N6 Zn2 N5 C36 -178.0(3) . .
N6 Zn2 N5 C28 3.7(3) . .
N6 Zn2 N4 C37 8.6(5) . .
N6 Zn2 N4 C42 -173.8(4) . .
N6 C25 C24 C23 -2.4(8) . .
N6 C25 C28 N5 -3.0(6) . .
N6 C25 C28 C29 175.3(5) . .
C26 C23 C24 C25 -1.3(8) . .
C26 C23 C22 O8 -1.7(9) . .
C26 C23 C22 O7 178.7(6) . .
C7 C4 C3 C2 174.4(5) . .
C7 C4 N1 Zn1 2.8(5) . .
C7 C4 N1 C6 -177.0(4) . .
C7 N2 C15 C16 178.4(4) . .
C7 N2 C15 C14 -1.3(7) . .
C7 C8 C9 C14 -1.0(8) . .
C7 C8 C9 C10 -179.9(5) . .
C29 C30 C31 O10 -179.6(5) . .
C29 C30 C31 C32 0.3(10) . .
C29 C30 C35 C36 0.0(7) . .
C41 C39 C40 O5 -8.6(10) . .
C41 C39 C40 O6 171.7(6) . .
C25 N6 C27 C26 -4.4(9) . .
C24 C23 C26 C27 2.1(9) . .
C24 C23 C22 O8 177.9(6) . .
C24 C23 C22 O7 -1.7(8) . .
C24 C25 C28 N5 176.5(4) . .
C24 C25 C28 C29 -5.2(7) . .
C27 N6 C25 C24 5.3(8) . .
C27 N6 C25 C28 -175.2(5) . .
C3 C4 C7 N2 -172.1(5) . .
C3 C4 C7 C8 7.6(8) . .
C3 C4 N1 Zn1 -179.1(4) . .
C3 C4 N1 C6 1.1(8) . .
C3 C2 C1 O1 154.1(6) . .
C3 C2 C1 O2 -27.1(9) . .
C3 C2 C5 C6 2.1(9) . .
C15 C16 C17 C18 179.7(5) . .
C15 N2 C7 C4 178.4(4) . .
C15 N2 C7 C8 -1.3(7) . .
C15 C14 C9 C8 -1.5(8) . .
C15 C14 C9 C10 177.3(5) . .
C37 N4 C42 C41 -2.6(7) . .
C37 C36 C35 C30 178.8(4) . .
C37 C38 C39 C41 -1.1(7) . .
C37 C38 C39 C40 176.6(5) . .
C17 C16 C15 N2 173.6(5) . .
C17 C16 C15 C14 -6.6(8) . .
C17 C18 C20 C21 -1.6(10) . .
C14 C9 C10 O9 1.2(9) . .
C14 C9 C10 C11 -174.2(7) . .
C28 N5 C36 C37 -179.7(4) . .
C28 N5 C36 C35 -0.9(6) . .
C28 C29 C30 C31 179.8(5) . .
C28 C29 C30 C35 0.7(7) . .
C28 C25 C24 C23 178.1(5) . .
C30 C29 C28 N5 -1.4(7) . .
C30 C29 C28 C25 -179.6(4) . .
C1 C2 C5 C6 179.7(6) . .
C34 O10 C31 C32 -2.5(8) . .
C34 O10 C31 C30 177.5(6) . .
C22 C23 C26 C27 -178.3(6) . .
C22 C23 C24 C25 179.1(5) . .
C42 N4 C37 C36 -178.4(4) . .
C42 N4 C37 C38 1.7(6) . .
C42 C41 C39 C38 0.2(8) . .
C42 C41 C39 C40 -177.3(5) . .
C8 C9 C10 O9 -180.0(5) . .
C8 C9 C10 C11 4.7(11) . .
C5 C6 N1 Zn1 -176.7(4) . .
C5 C6 N1 C4 3.1(8) . .
C5 C2 C1 O1 -23.4(9) . .
C5 C2 C1 O2 155.4(6) . .
C31 O10 C34 C33 3.8(10) . .
C31 C32 C33 C34 1.8(11) . .
C31 C30 C35 C36 -179.2(5) . .
C35 C36 C37 N4 -179.5(4) . .
C35 C36 C37 C38 0.3(7) . .
C35 C30 C31 O10 -0.5(8) . .
C35 C30 C31 C32 179.5(7) . .
C33 C32 C31 O10 0.4(9) . .
C33 C32 C31 C30 -179.5(7) . .
C20 C18 C17 C16 2.4(8) . .
C39 C38 C37 N4 0.1(7) . .
C39 C38 C37 C36 -179.7(4) . .
C39 C41 C42 N4 1.6(8) . .
C39 C40 O5 Zn1 -179.1(5) . 6_666
C39 C40 O6 Zn1 179.1(5) . 6_666
C10 O9 C13 C12 -1.0(10) . .
C10 C11 C12 C13 -0.9(10) . .
C13 O9 C10 C11 0.4(8) . .
C13 O9 C10 C9 -176.1(6) . .
N1 Zn1 N3 C21 -160.5(4) . .
N1 Zn1 N3 C16 18.4(6) . .
N1 Zn1 N2 C7 10.6(3) . .
N1 Zn1 N2 C15 179.9(4) . .
N1 C4 C7 N2 6.0(7) . .
N1 C4 C7 C8 -174.4(5) . .
N1 C4 C3 C2 -3.5(9) . .
N1 C6 C5 C2 -4.7(9) . .
C12 C11 C10 O9 0.3(9) . .
C12 C11 C10 C9 175.9(8) . .
O5 Zn1 N3 C21 46.6(5) 6_556 .
O5 Zn1 N3 C16 -134.6(4) 6_556 .
O5 Zn1 N2 C7 -81.9(5) 6_556 .
O5 Zn1 N2 C15 87.4(4) 6_556 .
O5 Zn1 N1 C4 132.0(4) 6_556 .
O5 Zn1 N1 C6 -48.3(5) 6_556 .
O5 C40 O6 Zn1 -0.7(8) . 6_666
O6 Zn1 N3 C21 101.3(5) 6_556 .
O6 Zn1 N3 C16 -79.8(4) 6_556 .
O6 Zn1 N2 C7 -82.2(4) 6_556 .
O6 Zn1 N2 C15 87.1(4) 6_556 .
O6 Zn1 N1 C4 77.4(4) 6_556 .
O6 Zn1 N1 C6 -102.9(5) 6_556 .
O6 C40 O5 Zn1 0.6(7) . 6_666

loop_
_platon_squeeze_void_nr
_platon_squeeze_void_average_x
_platon_squeeze_void_average_y
_platon_squeeze_void_average_z
_platon_squeeze_void_volume
_platon_squeeze_void_count_electrons
_platon_squeeze_void_content
1 0.211 0.250 0.221 935 264 ' '
2 -0.183 0.750 0.279 935 264 ' '
3 0.210 0.250 0.721 925 263 ' '
4 -0.182 0.750 0.779 925 263 ' '
